data_2207288
loop_
_publ_author_name
'Han, Jin-Yu'
'Wei, Wen-Ying'
'Dou, Xiao'
'Chang, He-Ying'

_publ_section_title Bis(3,5-dicarboxybenzoato-\k^2^<i>O</i>,<i>O</i>')(1,10-phenanthroline)cobalt(II)
_journal_coeditor_code LH6510
_journal_issue 11
_journal_name_full 'Acta Crystallographica Section E'
_journal_page_first m2281
_journal_page_last m2282
_journal_paper_doi 10.1107/S1600536805032058
_journal_volume 61
_journal_year 2005
_chemical_formula_iupac '[Co (C9 H5 O6)2 (C12 H8 N2)]'
_chemical_formula_moiety 'C30 H18 Co N2 O12'
_chemical_formula_sum 'C30 H18 Co N2 O12'
_chemical_formula_weight 657.39
_chemical_name_systematic
;
Bis(3,5-dicarboxybenzoato-\k^2^O,O')(1,10-phenanthroline)cobalt(II)
;
_space_group_IT_number 15
_symmetry_cell_setting monoclinic
_symmetry_space_group_name_Hall '-C 2yc'
_symmetry_space_group_name_H-M 'C 1 2/c 1'
_atom_sites_solution_hydrogens geom
_atom_sites_solution_primary direct
_atom_sites_solution_secondary difmap
_cell_angle_alpha 90.00
_cell_angle_beta 94.655(11)
_cell_angle_gamma 90.00
_cell_formula_units_Z 4
_cell_length_a 9.912(8)
_cell_length_b 15.954(13)
_cell_length_c 16.685(13)
_cell_measurement_reflns_used 1223
_cell_measurement_temperature 293(2)
_cell_measurement_theta_max 22.68
_cell_measurement_theta_min 2.42
_cell_volume 2630(4)
_computing_cell_refinement 'SAINT (Siemens, 1996)'
_computing_data_collection 'SMART (Siemens, 1996)'
_computing_data_reduction SAINT
_computing_molecular_graphics 'SHELXTL (Sheldrick, 1997b)'
_computing_publication_material SHELXTL
_computing_structure_refinement 'SHELXL97 (Sheldrick, 1997a)'
_computing_structure_solution 'SHELXS97 (Sheldrick, 1997a)'
_diffrn_ambient_temperature 293(2)
_diffrn_measured_fraction_theta_full 1.000
_diffrn_measured_fraction_theta_max 1.000
_diffrn_measurement_device_type 'Siemens SMART CCD area-detector'
_diffrn_measurement_method '\f and \w'
_diffrn_radiation_monochromator graphite
_diffrn_radiation_source 'fine-focus sealed tube'
_diffrn_radiation_type 'Mo K\a'
_diffrn_radiation_wavelength 0.71073
_diffrn_reflns_av_R_equivalents 0.0397
_diffrn_reflns_av_sigmaI/netI 0.0524
_diffrn_reflns_limit_h_max 11
_diffrn_reflns_limit_h_min -11
_diffrn_reflns_limit_k_max 9
_diffrn_reflns_limit_k_min -18
_diffrn_reflns_limit_l_max 19
_diffrn_reflns_limit_l_min -19
_diffrn_reflns_number 6961
_diffrn_reflns_theta_full 25.03
_diffrn_reflns_theta_max 25.03
_diffrn_reflns_theta_min 2.42
_exptl_absorpt_coefficient_mu 0.729
_exptl_absorpt_correction_T_max 0.920
_exptl_absorpt_correction_T_min 0.680
_exptl_absorpt_correction_type multi-scan
_exptl_absorpt_process_details '(SADABS; Sheldrick, 1996)'
_exptl_crystal_colour purple
_exptl_crystal_density_diffrn 1.660
_exptl_crystal_density_method 'not measured'
_exptl_crystal_description Block
_exptl_crystal_F_000 1340
_exptl_crystal_size_max 0.22
_exptl_crystal_size_mid 0.18
_exptl_crystal_size_min 0.12
_refine_diff_density_max 0.467
_refine_diff_density_min -0.231
_refine_ls_extinction_coef 0.0025(4)
_refine_ls_extinction_expression Fc^*^=kFc[1+0.001xFc^2^\l^3^/sin(2\q)]^-1/4^
_refine_ls_extinction_method 'SHELXL97 (Sheldrick, 1997a)'
_refine_ls_goodness_of_fit_ref 1.041
_refine_ls_hydrogen_treatment constr
_refine_ls_matrix_type full
_refine_ls_number_parameters 207
_refine_ls_number_reflns 2321
_refine_ls_number_restraints 0
_refine_ls_restrained_S_all 1.041
_refine_ls_R_factor_all 0.0590
_refine_ls_R_factor_gt 0.0373
_refine_ls_shift/su_max 0.000
_refine_ls_shift/su_mean 0.000
_refine_ls_structure_factor_coef Fsqd
_refine_ls_weighting_details 'calc w = 1/[\s^2^(Fo^2^)+(0.0524P)^2^+2.1449P] where P = (Fo^2^+2Fc^2^)/3'
_refine_ls_weighting_scheme calc
_refine_ls_wR_factor_gt 0.0978
_refine_ls_wR_factor_ref 0.1083
_reflns_number_gt 1777
_reflns_number_total 2321
_reflns_threshold_expression I>2\s(I)
_cod_data_source_file lh6510.cif
_cod_data_source_block I
_cod_depositor_comments
;
The following automatic conversions were performed:
'_symmetry_cell_setting' value 'Monoclinic' changed to 'monoclinic'
according to '/home/saulius/struct/CIF-dictionaries/cif_core.dic'
dictionary named 'cif_core.dic' version 2.4.1 from 2010-06-29.

Automatic conversion script
Id: cif_fix_enum 1527 2010-12-29 10:47:43Z saulius 

The following automatic conversions were performed:

'_symmetry_cell_setting' value 'Monoclinic' changed to 'monoclinic'
according to /home/saulius/struct/CIF-dictionaries/cif_core.dic
dictionary named 'cif_core.dic' version 2.4.1 from 2010-06-29.

Automatic conversion script
Id: cif_fix_values 1715 2011-07-08 13:25:40Z adriana 
;
_cod_original_sg_symbol_H-M 'C 2/c'
_cod_database_code 2207288
_cod_database_fobs_code 2207288

loop_
_symmetry_equiv_pos_as_xyz
'x, y, z'
'-x, y, -z+1/2'
'x+1/2, y+1/2, z'
'-x+1/2, y+1/2, -z+1/2'
'-x, -y, -z'
'x, -y, z-1/2'
'-x+1/2, -y+1/2, -z'
'x+1/2, -y+1/2, z-1/2'

loop_
_atom_site_label
_atom_site_fract_x
_atom_site_fract_y
_atom_site_fract_z
_atom_site_U_iso_or_equiv
_atom_site_adp_type
_atom_site_calc_flag
_atom_site_refinement_flags
_atom_site_occupancy
_atom_site_type_symbol
Co1 1.0000 0.40153(3) 0.2500 0.0298(2) Uani d S 1 Co
O1 1.1471(2) 0.31113(15) 0.31410(14) 0.0555(6) Uani d . 1 O
O2 0.9539(2) 0.34449(14) 0.35933(13) 0.0498(6) Uani d . 1 O
O3 0.7759(2) 0.16662(17) 0.56657(17) 0.0654(8) Uani d . 1 O
H3 0.7166 0.1491 0.5937 0.098 Uiso calc R 1 H
O4 0.8947(2) 0.06348(18) 0.62793(16) 0.0700(8) Uani d . 1 O
O5 1.3453(2) 0.00123(16) 0.53176(15) 0.0597(7) Uani d . 1 O
O6 1.4301(2) 0.08436(18) 0.44038(16) 0.0644(8) Uani d . 1 O
H6 1.4981 0.0562 0.4521 0.097 Uiso calc R 1 H
N1 0.8657(2) 0.50032(16) 0.23283(14) 0.0391(6) Uani d . 1 N
C1 0.9278(3) 0.57622(18) 0.23997(17) 0.0343(7) Uani d . 1 C
C2 0.7329(3) 0.4990(2) 0.21327(19) 0.0458(8) Uani d . 1 C
H2 0.6892 0.4474 0.2089 0.055 Uiso calc R 1 H
C3 0.6562(3) 0.5718(2) 0.1991(2) 0.0521(9) Uani d . 1 C
H3A 0.5639 0.5686 0.1842 0.062 Uiso calc R 1 H
C4 0.7193(3) 0.6473(2) 0.2075(2) 0.0515(9) Uani d . 1 C
H4 0.6693 0.6963 0.1989 0.062 Uiso calc R 1 H
C5 0.8586(3) 0.6522(2) 0.22882(18) 0.0414(8) Uani d . 1 C
C6 0.9327(3) 0.7288(2) 0.2400(2) 0.0518(9) Uani d . 1 C
H6A 0.8873 0.7796 0.2333 0.062 Uiso calc R 1 H
C7 1.0784(3) 0.2293(2) 0.42289(18) 0.0387(7) Uani d . 1 C
C8 0.9776(3) 0.2099(2) 0.47309(18) 0.0409(8) Uani d . 1 C
H8 0.9002 0.2429 0.4720 0.049 Uiso calc R 1 H
C9 0.9916(3) 0.1416(2) 0.52489(18) 0.0415(8) Uani d . 1 C
C10 1.1081(3) 0.0929(2) 0.52634(18) 0.0418(8) Uani d . 1 C
H10 1.1176 0.0465 0.5601 0.050 Uiso calc R 1 H
C11 1.2098(3) 0.1132(2) 0.47763(18) 0.0391(8) Uani d . 1 C
C12 1.1956(3) 0.1808(2) 0.42543(18) 0.0396(7) Uani d . 1 C
H12 1.2639 0.1937 0.3924 0.047 Uiso calc R 1 H
C13 1.0602(3) 0.2993(2) 0.36305(19) 0.0407(8) Uani d . 1 C
C14 0.8849(3) 0.1187(2) 0.5783(2) 0.0473(9) Uani d . 1 C
C15 1.3357(3) 0.0616(2) 0.48392(19) 0.0435(8) Uani d . 1 C

loop_
_atom_site_aniso_label
_atom_site_aniso_U_11
_atom_site_aniso_U_22
_atom_site_aniso_U_33
_atom_site_aniso_U_12
_atom_site_aniso_U_13
_atom_site_aniso_U_23
Co1 0.0398(3) 0.0182(3) 0.0305(3) 0.000 -0.0024(2) 0.000
O1 0.0641(15) 0.0464(15) 0.0583(15) 0.0113(12) 0.0184(13) 0.0113(12)
O2 0.0421(12) 0.0439(14) 0.0627(15) 0.0117(11) -0.0002(11) 0.0133(12)
O3 0.0477(14) 0.0650(18) 0.0862(19) 0.0233(13) 0.0208(13) 0.0290(15)
O4 0.0645(16) 0.075(2) 0.0735(18) 0.0240(15) 0.0226(14) 0.0357(16)
O5 0.0546(15) 0.0566(17) 0.0688(16) 0.0227(12) 0.0104(12) 0.0252(14)
O6 0.0468(14) 0.079(2) 0.0693(17) 0.0252(13) 0.0151(13) 0.0224(15)
N1 0.0405(15) 0.0392(16) 0.0374(14) -0.0066(12) 0.0014(11) -0.0031(12)
C1 0.0397(16) 0.0318(18) 0.0315(15) -0.0029(13) 0.0035(12) -0.0009(13)
C2 0.0411(18) 0.049(2) 0.0466(19) -0.0081(16) 0.0026(14) -0.0025(16)
C3 0.0398(18) 0.057(2) 0.059(2) 0.0060(17) 0.0015(16) -0.0051(18)
C4 0.049(2) 0.051(2) 0.054(2) 0.0140(17) 0.0009(16) -0.0038(18)
C5 0.0481(18) 0.0350(19) 0.0409(17) 0.0085(15) 0.0030(14) -0.0007(15)
C6 0.0596(19) 0.0285(18) 0.066(2) 0.0060(16) -0.0016(18) -0.0004(17)
C7 0.0387(16) 0.0361(18) 0.0402(17) 0.0040(14) -0.0039(14) 0.0030(14)
C8 0.0372(16) 0.0373(19) 0.0477(19) 0.0086(14) -0.0001(14) 0.0032(15)
C9 0.0400(17) 0.0397(19) 0.0449(18) 0.0093(15) 0.0038(14) 0.0040(15)
C10 0.0445(17) 0.0377(18) 0.0426(17) 0.0115(15) 0.0005(14) 0.0068(15)
C11 0.0374(16) 0.039(2) 0.0399(17) 0.0088(14) -0.0006(13) -0.0005(14)
C12 0.0378(16) 0.0407(19) 0.0398(17) 0.0040(15) 0.0013(13) 0.0009(15)
C13 0.0428(18) 0.0364(19) 0.0420(18) 0.0013(15) -0.0018(15) 0.0010(15)
C14 0.0471(19) 0.046(2) 0.050(2) 0.0124(16) 0.0069(16) 0.0099(17)
C15 0.0390(18) 0.049(2) 0.0430(19) 0.0084(16) 0.0048(15) 0.0024(16)

loop_
_atom_type_symbol
_atom_type_description
_atom_type_scat_dispersion_real
_atom_type_scat_dispersion_imag
_atom_type_scat_source
C C 0.0033 0.0016
; International Tables for Crystallography (1992).
Vol. C, Tables 4.2.6.8 and 6.1.1.4
;
H H 0.0000 0.0000
; International Tables for Crystallography (1992).
Vol. C, Tables 4.2.6.8 and 6.1.1.4
;
N N 0.0061 0.0033
; International Tables for Crystallography (1992).
Vol. C, Tables 4.2.6.8 and 6.1.1.4
;
O O 0.0106 0.0060
; International Tables for Crystallography (1992).
Vol. C, Tables 4.2.6.8 and 6.1.1.4
;
Cu Cu 0.3201 1.2651
; International Tables for Crystallography (1992).
Vol. C, Tables 4.2.6.8 and 6.1.1.4
;

loop_
_geom_angle_atom_site_label_1
_geom_angle_atom_site_label_2
_geom_angle_atom_site_label_3
_geom_angle_site_symmetry_1
_geom_angle_site_symmetry_3
_geom_angle
_geom_angle_publ_flag
N1 Co1 N1 2_755 . 80.70(15) yes
N1 Co1 O2 2_755 . 112.90(9) n
N1 Co1 O2 . . 105.35(9) yes
N1 Co1 O2 2_755 2_755 105.35(9) n
N1 Co1 O2 . 2_755 112.90(9) yes
O2 Co1 O2 . 2_755 129.19(14) yes
N1 Co1 O1 2_755 2_755 159.44(9) n
N1 Co1 O1 . 2_755 92.14(11) yes
O2 Co1 O1 . 2_755 87.55(10) yes
O2 Co1 O1 2_755 2_755 59.64(9) n
N1 Co1 O1 2_755 . 92.14(11) n
N1 Co1 O1 . . 159.44(9) yes
O2 Co1 O1 . . 59.64(9) yes
O2 Co1 O1 2_755 . 87.55(10) n
O1 Co1 O1 2_755 . 100.60(14) yes
C13 O1 Co1 . . 87.28(19) ?
C13 O2 Co1 . . 92.84(19) ?
C14 O3 H3 . . 109.5 ?
C15 O6 H6 . . 109.5 ?
C2 N1 C1 . . 117.9(3) ?
C2 N1 Co1 . . 129.4(2) ?
C1 N1 Co1 . . 112.64(19) ?
N1 C1 C5 . . 123.2(3) ?
N1 C1 C1 . 2_755 116.99(16) ?
C5 C1 C1 . 2_755 119.83(18) ?
N1 C2 C3 . . 122.9(3) ?
N1 C2 H2 . . 118.6 ?
C3 C2 H2 . . 118.6 ?
C4 C3 C2 . . 118.7(3) ?
C4 C3 H3A . . 120.7 ?
C2 C3 H3A . . 120.7 ?
C3 C4 C5 . . 120.8(3) ?
C3 C4 H4 . . 119.6 ?
C5 C4 H4 . . 119.6 ?
C1 C5 C4 . . 116.6(3) ?
C1 C5 C6 . . 118.8(3) ?
C4 C5 C6 . . 124.5(3) ?
C6 C6 C5 2_755 . 121.33(18) ?
C6 C6 H6A 2_755 . 119.3 ?
C5 C6 H6A . . 119.3 ?
C8 C7 C12 . . 119.8(3) ?
C8 C7 C13 . . 120.9(3) ?
C12 C7 C13 . . 119.3(3) ?
C7 C8 C9 . . 120.6(3) ?
C7 C8 H8 . . 119.7 ?
C9 C8 H8 . . 119.7 ?
C8 C9 C10 . . 119.3(3) ?
C8 C9 C14 . . 121.8(3) ?
C10 C9 C14 . . 118.9(3) ?
C11 C10 C9 . . 120.2(3) ?
C11 C10 H10 . . 119.9 ?
C9 C10 H10 . . 119.9 ?
C10 C11 C12 . . 120.6(3) ?
C10 C11 C15 . . 118.4(3) ?
C12 C11 C15 . . 121.0(3) ?
C11 C12 C7 . . 119.5(3) ?
C11 C12 H12 . . 120.2 ?
C7 C12 H12 . . 120.2 ?
O1 C13 O2 . . 119.7(3) ?
O1 C13 C7 . . 119.7(3) ?
O2 C13 C7 . . 120.6(3) ?
O4 C14 O3 . . 122.8(3) ?
O4 C14 C9 . . 124.8(3) ?
O3 C14 C9 . . 112.4(3) ?
O5 C15 O6 . . 123.9(3) ?
O5 C15 C11 . . 119.4(3) ?
O6 C15 C11 . . 116.7(3) ?

loop_
_geom_bond_atom_site_label_1
_geom_bond_atom_site_label_2
_geom_bond_site_symmetry_2
_geom_bond_distance
_geom_bond_publ_flag
Co1 N1 2_755 2.068(3) n
Co1 N1 . 2.068(3) yes
Co1 O2 . 2.121(3) yes
Co1 O2 2_755 2.121(3) n
Co1 O1 2_755 2.258(3) n
Co1 O1 . 2.258(3) yes
O1 C13 . 1.249(4) ?
O2 C13 . 1.274(4) ?
O3 C14 . 1.325(4) ?
O3 H3 . 0.8200 ?
O4 C14 . 1.207(4) ?
O5 C15 . 1.250(4) ?
O6 C15 . 1.282(4) ?
O6 H6 . 0.8200 ?
N1 C2 . 1.330(4) ?
N1 C1 . 1.359(4) ?
C1 C5 . 1.398(4) ?
C1 C1 2_755 1.443(6) ?
C2 C3 . 1.397(5) ?
C2 H2 . 0.9300 ?
C3 C4 . 1.359(5) ?
C3 H3A . 0.9300 ?
C4 C5 . 1.400(4) ?
C4 H4 . 0.9300 ?
C5 C6 . 1.430(4) ?
C6 C6 2_755 1.348(6) ?
C6 H6A . 0.9300 ?
C7 C8 . 1.389(4) ?
C7 C12 . 1.394(4) ?
C7 C13 . 1.500(4) ?
C8 C9 . 1.390(4) ?
C8 H8 . 0.9300 ?
C9 C10 . 1.391(4) ?
C9 C14 . 1.484(5) ?
C10 C11 . 1.384(4) ?
C10 H10 . 0.9300 ?
C11 C12 . 1.387(4) ?
C11 C15 . 1.491(4) ?
C12 H12 . 0.9300 ?

loop_
_geom_hbond_atom_site_label_D
_geom_hbond_atom_site_label_H
_geom_hbond_atom_site_label_A
_geom_hbond_site_symmetry_A
_geom_hbond_distance_DH
_geom_hbond_distance_HA
_geom_hbond_distance_DA
_geom_hbond_angle_DHA
O3 H3 O2 7_656 0.82 1.92 2.684(4) 154
O6 H6 O5 5_856 0.82 1.80 2.621(4) 174

loop_
_geom_torsion_atom_site_label_1
_geom_torsion_atom_site_label_2
_geom_torsion_atom_site_label_3
_geom_torsion_atom_site_label_4
_geom_torsion_site_symmetry_1
_geom_torsion_site_symmetry_4
_geom_torsion
N1 Co1 O1 C13 2_755 . 119.9(2)
N1 Co1 O1 C13 . . 51.0(4)
O2 Co1 O1 C13 . . 4.43(18)
O2 Co1 O1 C13 2_755 . -134.9(2)
O1 Co1 O1 C13 2_755 . -76.36(19)
N1 Co1 O2 C13 2_755 . -82.8(2)
N1 Co1 O2 C13 . . -169.01(18)
O2 Co1 O2 C13 2_755 . 52.87(17)
O1 Co1 O2 C13 2_755 . 99.44(19)
O1 Co1 O2 C13 . . -4.35(17)
N1 Co1 N1 C2 2_755 . 177.6(3)
O2 Co1 N1 C2 . . -71.0(3)
O2 Co1 N1 C2 2_755 . 74.8(3)
O1 Co1 N1 C2 2_755 . 17.0(3)
O1 Co1 N1 C2 . . -111.6(3)
N1 Co1 N1 C1 2_755 . 0.61(14)
O2 Co1 N1 C1 . . 112.0(2)
O2 Co1 N1 C1 2_755 . -102.2(2)
O1 Co1 N1 C1 2_755 . -160.0(2)
O1 Co1 N1 C1 . . 71.4(3)
C2 N1 C1 C5 . . 0.9(4)
Co1 N1 C1 C5 . . 178.3(2)
C2 N1 C1 C1 . 2_755 -179.1(3)
Co1 N1 C1 C1 . 2_755 -1.7(4)
C1 N1 C2 C3 . . 0.7(5)
Co1 N1 C2 C3 . . -176.1(2)
N1 C2 C3 C4 . . -1.6(5)
C2 C3 C4 C5 . . 0.8(5)
N1 C1 C5 C4 . . -1.6(4)
C1 C1 C5 C4 2_755 . 178.4(3)
N1 C1 C5 C6 . . 178.2(3)
C1 C1 C5 C6 2_755 . -1.8(5)
C3 C4 C5 C1 . . 0.6(5)
C3 C4 C5 C6 . . -179.1(3)
C1 C5 C6 C6 . 2_755 0.7(6)
C4 C5 C6 C6 . 2_755 -179.5(4)
C12 C7 C8 C9 . . -1.2(5)
C13 C7 C8 C9 . . 176.0(3)
C7 C8 C9 C10 . . 0.3(5)
C7 C8 C9 C14 . . -179.1(3)
C8 C9 C10 C11 . . 1.1(5)
C14 C9 C10 C11 . . -179.5(3)
C9 C10 C11 C12 . . -1.7(5)
C9 C10 C11 C15 . . 177.2(3)
C10 C11 C12 C7 . . 0.8(5)
C15 C11 C12 C7 . . -178.0(3)
C8 C7 C12 C11 . . 0.6(5)
C13 C7 C12 C11 . . -176.6(3)
Co1 O1 C13 O2 . . -7.3(3)
Co1 O1 C13 C7 . . 169.5(3)
Co1 O2 C13 O1 . . 7.8(3)
Co1 O2 C13 C7 . . -169.0(3)
C8 C7 C13 O1 . . -174.1(3)
C12 C7 C13 O1 . . 3.0(5)
C8 C7 C13 O2 . . 2.7(5)
C12 C7 C13 O2 . . 179.9(3)
C8 C9 C14 O4 . . -175.2(4)
C10 C9 C14 O4 . . 5.4(5)
C8 C9 C14 O3 . . 4.0(5)
C10 C9 C14 O3 . . -175.4(3)
C10 C11 C15 O5 . . 1.0(5)
C12 C11 C15 O5 . . 179.8(3)
C10 C11 C15 O6 . . -177.2(3)
C12 C11 C15 O6 . . 1.7(5)
